data_7246632
loop_
_publ_author_name
'Ejarque, Daniel'
'S\'anchez-F\'erez, Francisco'
'F\'elez-Guerrero, N\'uria'
'Calvet, Teresa'
'Font-Bardia, Merc\`e'
'Pons, Josefina'

_publ_section_title
;
 Pyridine-driven assembly of Zn(ii) and Cd(ii) complexes with 2-furoic
 acid. The role of water in a structural transformation
;
_journal_issue 18
_journal_name_full CrystEngComm
_journal_page_first 2739
_journal_page_last 2754
_journal_paper_doi 10.1039/D3CE00104K
_journal_volume 25
_journal_year 2023
_chemical_formula_moiety 'C44 H36 Cd2 N8 O16'
_chemical_formula_sum 'C44 H36 Cd2 N8 O16'
_chemical_formula_weight 1157.61
_space_group_crystal_system monoclinic
_space_group_IT_number 14
_space_group_name_Hall '-P 2ybc'
_space_group_name_H-M_alt 'P 1 21/c 1'
_atom_sites_solution_hydrogens geom
_audit_creation_method SHELXL-2018/3
_audit_update_record
;
2023-02-02 deposited with the CCDC.	2023-03-20 downloaded from the CCDC.
;
_cell_angle_alpha 90
_cell_angle_beta 103.005(4)
_cell_angle_gamma 90
_cell_formula_units_Z 2
_cell_length_a 11.1356(18)
_cell_length_b 13.457(2)
_cell_length_c 15.870(2)
_cell_measurement_reflns_used 3230
_cell_measurement_temperature 100(2)
_cell_measurement_theta_max 25.18
_cell_measurement_theta_min 2.54
_cell_volume 2317.1(6)
_computing_cell_refinement 'Bruker SAINT'
_computing_data_collection 'Bruker APEX4'
_computing_data_reduction 'Bruker SAINT'
_computing_molecular_graphics 'Bruker SHELXTL'
_computing_publication_material 'Bruker SHELXTL'
_computing_structure_refinement 'SHELXL-2018/3 (Sheldrick, 2018)'
_computing_structure_solution 'SHELXT 2014/5 (Sheldrick, 2014)'
_diffrn_ambient_temperature 100(2)
_diffrn_measured_fraction_theta_full 1.000
_diffrn_measured_fraction_theta_max 0.997
_diffrn_measurement_device_type 'D8 Venture'
_diffrn_measurement_method '\f and \w scans'
_diffrn_radiation_type MoK\a
_diffrn_radiation_wavelength 0.71073
_diffrn_reflns_av_R_equivalents 0.2442
_diffrn_reflns_av_unetI/netI 0.1056
_diffrn_reflns_Laue_measured_fraction_full 1.000
_diffrn_reflns_Laue_measured_fraction_max 0.997
_diffrn_reflns_limit_h_max 13
_diffrn_reflns_limit_h_min -13
_diffrn_reflns_limit_k_max 16
_diffrn_reflns_limit_k_min 0
_diffrn_reflns_limit_l_max 19
_diffrn_reflns_limit_l_min 0
_diffrn_reflns_number 4759
_diffrn_reflns_point_group_measured_fraction_full 1.000
_diffrn_reflns_point_group_measured_fraction_max 0.997
_diffrn_reflns_theta_full 25.242
_diffrn_reflns_theta_max 26.463
_diffrn_reflns_theta_min 1.877
_diffrn_source microfocus
_exptl_absorpt_coefficient_mu 0.998
_exptl_absorpt_correction_T_max 0.7454
_exptl_absorpt_correction_T_min 0.4775
_exptl_absorpt_correction_type multi-scan
_exptl_absorpt_process_details sadabs
_exptl_crystal_colour colourless
_exptl_crystal_density_diffrn 1.659
_exptl_crystal_description prism
_exptl_crystal_F_000 1160
_exptl_crystal_size_max 0.155
_exptl_crystal_size_mid 0.027
_exptl_crystal_size_min 0.023
_refine_diff_density_max 1.595
_refine_diff_density_min -0.747
_refine_diff_density_rms 0.108
_refine_ls_extinction_method none
_refine_ls_goodness_of_fit_ref 0.968
_refine_ls_hydrogen_treatment constr
_refine_ls_matrix_type full
_refine_ls_number_parameters 286
_refine_ls_number_reflns 4759
_refine_ls_number_restraints 4
_refine_ls_restrained_S_all 0.969
_refine_ls_R_factor_all 0.1056
_refine_ls_R_factor_gt 0.0360
_refine_ls_shift/su_max 0.001
_refine_ls_shift/su_mean 0.000
_refine_ls_structure_factor_coef Fsqd
_refine_ls_weighting_details 'w=1/[\s^2^(Fo^2^)+(0.0209P)^2^] where P=(Fo^2^+2Fc^2^)/3'
_refine_ls_weighting_scheme calc
_refine_ls_wR_factor_gt 0.0662
_refine_ls_wR_factor_ref 0.0936
_reflns_Friedel_coverage 0.000
_reflns_number_gt 2688
_reflns_number_total 4759
_reflns_threshold_expression 'I > 2\s(I)'
_cod_data_source_file d3ce00104k2.cif
_cod_data_source_block mo_c20aab111b_0m_ab
_cod_depositor_comments 'Adding full bibliography for 7246632--7246636.cif.'
_cod_original_cell_volume 2317.2(7)
_cod_original_sg_symbol_H-M 'P 21/c'
_cod_database_code 7246632
_shelx_shelxl_version_number 2018/3
_shelx_space_group_comment
;
The symmetry employed for this shelxl refinement is uniquely defined
by the following loop, which should always be used as a source of
symmetry information in preference to the above space-group names.
They are only intended as comments.
;

loop_
_space_group_symop_operation_xyz
'x, y, z'
'-x, y+1/2, -z+1/2'
'-x, -y, -z'
'x, -y-1/2, z-1/2'

loop_
_atom_site_label
_atom_site_type_symbol
_atom_site_fract_x
_atom_site_fract_y
_atom_site_fract_z
_atom_site_U_iso_or_equiv
_atom_site_adp_type
_atom_site_occupancy
_atom_site_site_symmetry_order
_atom_site_calc_flag
_atom_site_refinement_flags_posn
_atom_site_refinement_flags_adp
_atom_site_refinement_flags_occupancy
_atom_site_disorder_assembly
_atom_site_disorder_group
Cd1 Cd 0.54443(3) 0.13171(3) 0.54155(2) 0.04133(13) Uani 1 1 d . . . . .
O1 O 0.4900(3) 0.2929(3) 0.5778(2) 0.0440(9) Uani 1 1 d . . . . .
O2 O 0.6475(3) 0.2850(2) 0.5166(2) 0.0368(8) Uani 1 1 d . . . . .
O3 O 0.5464(4) 0.4920(4) 0.6213(3) 0.0834(14) Uani 1 1 d . U . . .
O4 O 0.6791(4) 0.0428(3) 0.4927(3) 0.0695(11) Uani 1 1 d . U . . .
O5 O 0.5965(4) -0.0687(3) 0.3940(2) 0.0660(11) Uani 1 1 d . U . . .
O7 O 1.0467(3) 0.1982(3) 0.9180(2) 0.0567(11) Uani 1 1 d . . . . .
O8 O 0.0726(3) 0.2086(3) 0.1512(2) 0.0539(10) Uani 1 1 d . . . . .
N1 N 0.6842(4) 0.1310(3) 0.6757(3) 0.0413(10) Uani 1 1 d . . . . .
N2 N 0.8953(4) 0.1921(3) 0.9900(3) 0.0528(12) Uani 1 1 d . . . . .
H2A H 0.947670 0.205924 1.038976 0.063 Uiso 1 1 calc R U . . .
H2B H 0.816830 0.182873 0.989325 0.063 Uiso 1 1 calc R U . . .
N3 N 0.4223(3) 0.1505(3) 0.4058(2) 0.0324(10) Uani 1 1 d . . . . .
N4 N 0.2293(4) 0.1940(3) 0.0831(3) 0.0520(12) Uani 1 1 d . . . . .
H4A H 0.179461 0.201808 0.031999 0.062 Uiso 1 1 calc R U . . .
H4B H 0.308723 0.184965 0.087201 0.062 Uiso 1 1 calc R U . . .
C1 C 0.6120(5) 0.4300(4) 0.5770(3) 0.0503(14) Uani 1 1 d . U . . .
C2 C 0.5789(4) 0.3284(4) 0.5549(3) 0.0337(12) Uani 1 1 d . . . . .
C3 C 0.7052(5) 0.4770(4) 0.5615(3) 0.0431(13) Uani 1 1 d . U . . .
H3 H 0.762744 0.450292 0.531539 0.052 Uiso 1 1 calc R U . . .
C4 C 0.7095(7) 0.5722(5) 0.5949(4) 0.0752(19) Uani 1 1 d . U . . .
H4 H 0.771638 0.620768 0.595821 0.090 Uiso 1 1 calc R U . . .
C5 C 0.6068(7) 0.5815(5) 0.6257(4) 0.077(2) Uani 1 1 d . . . . .
H5 H 0.580069 0.641330 0.647450 0.092 Uiso 1 1 calc R U . . .
C6 C 0.6793(8) -0.0118(6) 0.4271(5) 0.0950(9) Uani 1 1 d . U . . .
O6 O 0.7748(4) -0.0566(4) 0.3125(3) 0.0950(9) Uani 1 1 d . . . . .
C7 C 0.7865(7) 0.0039(6) 0.3921(5) 0.0950(9) Uani 1 1 d . . . . .
C8 C 0.8919(6) 0.0550(6) 0.4230(5) 0.0950(9) Uani 1 1 d . . . . .
H8A H 0.919209 0.095167 0.472869 0.114 Uiso 1 1 calc R U . . .
C9 C 0.9517(7) 0.0243(6) 0.3482(5) 0.0950(9) Uani 1 1 d . . . . .
H9A H 1.029763 0.049762 0.344084 0.114 Uiso 1 1 calc R U . . .
C10 C 0.8882(7) -0.0412(6) 0.2877(5) 0.0950(9) Uani 1 1 d . . . . .
H10A H 0.914412 -0.069802 0.240137 0.114 Uiso 1 1 calc R U . . .
C11 C 0.7978(5) 0.1623(4) 0.6824(4) 0.0566(17) Uani 1 1 d . . . . .
H11 H 0.824769 0.172511 0.630374 0.068 Uiso 1 1 calc R U . . .
C12 C 0.8801(5) 0.1812(4) 0.7587(3) 0.0458(14) Uani 1 1 d . . . . .
H12 H 0.961301 0.203227 0.759040 0.055 Uiso 1 1 calc R U . . .
C13 C 0.8430(5) 0.1677(4) 0.8344(3) 0.0396(13) Uani 1 1 d . . . . .
C14 C 0.7262(5) 0.1364(5) 0.8289(4) 0.0633(16) Uani 1 1 d . . . . .
H14 H 0.697358 0.125820 0.880081 0.076 Uiso 1 1 calc R U . . .
C15 C 0.6469(5) 0.1194(4) 0.7472(4) 0.0537(15) Uani 1 1 d . . . . .
H15 H 0.564389 0.099042 0.744432 0.064 Uiso 1 1 calc R U . . .
C16 C 0.9342(5) 0.1851(4) 0.9180(4) 0.0489(14) Uani 1 1 d . . . . .
C17 C 0.4697(5) 0.1595(3) 0.3357(3) 0.0388(13) Uani 1 1 d . . . . .
H17 H 0.556574 0.155028 0.343213 0.047 Uiso 1 1 calc R U . . .
C18 C 0.3992(4) 0.1752(3) 0.2526(3) 0.0349(12) Uani 1 1 d . . . . .
H18 H 0.437802 0.181533 0.205221 0.042 Uiso 1 1 calc R U . . .
C19 C 0.2708(4) 0.1814(4) 0.2394(3) 0.0363(12) Uani 1 1 d . . . . .
C20 C 0.2227(5) 0.1774(4) 0.3107(3) 0.0408(13) Uani 1 1 d . . . . .
H20 H 0.136741 0.187253 0.304823 0.049 Uiso 1 1 calc R U . . .
C21 C 0.2976(4) 0.1589(3) 0.3928(3) 0.0407(14) Uani 1 1 d . . . . .
H21 H 0.260307 0.152028 0.440783 0.049 Uiso 1 1 calc R U . . .
C22 C 0.1843(5) 0.1960(4) 0.1550(3) 0.0429(13) Uani 1 1 d . . . . .

loop_
_atom_site_aniso_label
_atom_site_aniso_U_11
_atom_site_aniso_U_22
_atom_site_aniso_U_33
_atom_site_aniso_U_23
_atom_site_aniso_U_13
_atom_site_aniso_U_12
Cd1 0.0377(2) 0.0521(2) 0.0338(2) -0.0004(2) 0.00719(15) -0.0019(2)
O1 0.041(2) 0.054(2) 0.037(2) 0.0007(17) 0.0091(18) -0.0019(18)
O2 0.0345(19) 0.042(2) 0.036(2) -0.0022(15) 0.0128(17) -0.0015(16)
O3 0.089(4) 0.081(4) 0.086(4) -0.006(3) 0.030(3) 0.007(3)
O4 0.057(3) 0.076(3) 0.076(3) 0.0127(18) 0.016(2) 0.008(2)
O5 0.069(3) 0.079(3) 0.053(3) 0.012(2) 0.018(2) 0.0045(18)
O7 0.045(2) 0.075(3) 0.052(3) -0.001(2) 0.014(2) -0.002(2)
O8 0.044(2) 0.070(3) 0.047(3) 0.0016(19) 0.010(2) -0.001(2)
N1 0.037(2) 0.048(3) 0.040(3) 0.001(2) 0.010(2) 0.002(2)
N2 0.033(3) 0.077(3) 0.047(3) 0.000(3) 0.005(2) -0.007(2)
N3 0.030(2) 0.042(3) 0.024(2) 0.0010(18) 0.0026(18) 0.0000(18)
N4 0.042(3) 0.072(3) 0.042(3) 0.004(2) 0.009(2) 0.000(2)
C1 0.049(4) 0.059(4) 0.040(4) 0.006(3) 0.004(3) -0.007(3)
C2 0.030(3) 0.044(3) 0.026(3) 0.001(2) 0.006(2) 0.001(2)
C3 0.036(3) 0.056(3) 0.039(3) 0.007(2) 0.012(3) 0.002(3)
C4 0.087(5) 0.060(3) 0.081(5) -0.005(3) 0.023(4) -0.004(4)
C5 0.085(5) 0.065(5) 0.083(5) -0.006(4) 0.025(4) 0.002(4)
C6 0.086(2) 0.103(2) 0.097(2) -0.0116(15) 0.0227(19) -0.0096(17)
O6 0.086(2) 0.103(2) 0.097(2) -0.0116(15) 0.0227(19) -0.0096(17)
C7 0.086(2) 0.103(2) 0.097(2) -0.0116(15) 0.0227(19) -0.0096(17)
C8 0.086(2) 0.103(2) 0.097(2) -0.0116(15) 0.0227(19) -0.0096(17)
C9 0.086(2) 0.103(2) 0.097(2) -0.0116(15) 0.0227(19) -0.0096(17)
C10 0.086(2) 0.103(2) 0.097(2) -0.0116(15) 0.0227(19) -0.0096(17)
C11 0.057(4) 0.067(5) 0.047(4) 0.000(3) 0.013(3) 0.001(3)
C12 0.038(3) 0.061(4) 0.038(3) 0.000(3) 0.007(3) -0.002(3)
C13 0.034(3) 0.052(4) 0.033(3) 0.001(2) 0.008(3) -0.001(2)
C14 0.054(4) 0.086(5) 0.049(4) 0.001(4) 0.010(3) -0.003(4)
C15 0.048(3) 0.064(4) 0.049(4) -0.001(3) 0.011(3) -0.001(3)
C16 0.045(4) 0.066(4) 0.038(3) 0.004(3) 0.014(3) 0.005(3)
C17 0.035(3) 0.044(4) 0.038(3) -0.003(2) 0.009(3) 0.000(2)
C18 0.031(3) 0.046(3) 0.028(3) -0.002(2) 0.005(2) 0.000(2)
C19 0.031(3) 0.044(3) 0.034(3) 0.000(2) 0.008(2) -0.003(2)
C20 0.038(3) 0.045(3) 0.039(3) 0.003(2) 0.009(3) 0.001(2)
C21 0.032(3) 0.056(4) 0.035(3) 0.001(2) 0.010(3) 0.002(2)
C22 0.034(3) 0.059(4) 0.035(3) 0.002(3) 0.007(3) -0.001(3)

loop_
_atom_type_symbol
_atom_type_description
_atom_type_scat_dispersion_real
_atom_type_scat_dispersion_imag
_atom_type_scat_source
C C 0.0033 0.0016 'International Tables Vol C Tables 4.2.6.8 and 6.1.1.4'
H H 0.0000 0.0000 'International Tables Vol C Tables 4.2.6.8 and 6.1.1.4'
Cd Cd -0.8075 1.2024 'International Tables Vol C Tables 4.2.6.8 and 6.1.1.4'
N N 0.0061 0.0033 'International Tables Vol C Tables 4.2.6.8 and 6.1.1.4'
O O 0.0106 0.0060 'International Tables Vol C Tables 4.2.6.8 and 6.1.1.4'

loop_
_geom_angle_atom_site_label_1
_geom_angle_atom_site_label_2
_geom_angle_atom_site_label_3
_geom_angle
_geom_angle_site_symmetry_1
_geom_angle_site_symmetry_3
_geom_angle_publ_flag
O4 Cd1 O5 124.35(15) . 3_656 ?
O4 Cd1 N3 92.06(14) . . ?
O5 Cd1 N3 98.28(14) 3_656 . ?
O4 Cd1 N1 87.23(15) . . ?
O5 Cd1 N1 88.47(15) 3_656 . ?
N3 Cd1 N1 172.24(14) . . ?
O4 Cd1 O1 145.32(14) . . ?
O5 Cd1 O1 89.51(14) 3_656 . ?
N3 Cd1 O1 89.86(12) . . ?
N1 Cd1 O1 86.36(13) . . ?
O4 Cd1 O2 91.12(13) . . ?
O5 Cd1 O2 143.55(13) 3_656 . ?
N3 Cd1 O2 87.42(12) . . ?
N1 Cd1 O2 84.86(13) . . ?
O1 Cd1 O2 54.37(11) . . ?
O4 Cd1 C2 118.05(15) . . ?
O5 Cd1 C2 116.36(15) 3_656 . ?
N3 Cd1 C2 90.54(14) . . ?
N1 Cd1 C2 83.00(15) . . ?
O1 Cd1 C2 27.28(12) . . ?
O2 Cd1 C2 27.24(12) . . ?
C2 O1 Cd1 91.0(3) . . ?
C2 O2 Cd1 87.4(3) . . ?
C5 O3 C1 104.1(5) . . ?
C6 O4 Cd1 136.9(5) . . ?
C6 O5 Cd1 125.6(5) . 3_656 ?
C15 N1 C11 117.2(5) . . ?
C15 N1 Cd1 121.1(4) . . ?
C11 N1 Cd1 120.2(4) . . ?
C17 N3 C21 116.5(4) . . ?
C17 N3 Cd1 122.0(3) . . ?
C21 N3 Cd1 121.4(3) . . ?
C3 C1 O3 109.8(5) . . ?
C3 C1 C2 126.5(6) . . ?
O3 C1 C2 123.8(5) . . ?
O2 C2 O1 126.5(5) . . ?
O2 C2 C1 114.9(5) . . ?
O1 C2 C1 118.5(5) . . ?
O2 C2 Cd1 65.4(3) . . ?
O1 C2 Cd1 61.7(3) . . ?
C1 C2 Cd1 169.6(3) . . ?
C1 C3 C4 110.0(6) . . ?
C5 C4 C3 105.5(6) . . ?
C4 C5 O3 110.2(6) . . ?
O5 C6 O4 125.0(8) . . ?
O5 C6 C7 122.4(8) . . ?
O4 C6 C7 112.5(7) . . ?
C10 O6 C7 104.0(5) . . ?
C8 C7 C6 131.4(8) . . ?
C8 C7 O6 119.4(7) . . ?
C6 C7 O6 109.0(6) . . ?
C7 C8 C9 94.3(7) . . ?
C10 C9 C8 117.7(7) . . ?
C9 C10 O6 104.4(7) . . ?
N1 C11 C12 124.9(5) . . ?
C11 C12 C13 118.5(5) . . ?
C14 C13 C12 117.5(5) . . ?
C14 C13 C16 123.8(5) . . ?
C12 C13 C16 118.6(5) . . ?
C13 C14 C15 120.3(5) . . ?
N1 C15 C14 121.5(5) . . ?
O7 C16 N2 120.7(5) . . ?
O7 C16 C13 119.7(5) . . ?
N2 C16 C13 119.5(5) . . ?
N3 C17 C18 123.9(5) . . ?
C17 C18 C19 119.3(5) . . ?
C20 C19 C18 117.0(5) . . ?
C20 C19 C22 117.5(5) . . ?
C18 C19 C22 125.4(5) . . ?
C19 C20 C21 121.2(5) . . ?
N3 C21 C20 121.9(5) . . ?
O8 C22 N4 121.5(5) . . ?
O8 C22 C19 120.2(5) . . ?
N4 C22 C19 118.3(5) . . ?

loop_
_geom_bond_atom_site_label_1
_geom_bond_atom_site_label_2
_geom_bond_distance
_geom_bond_site_symmetry_2
_geom_bond_publ_flag
Cd1 O4 2.193(4) . ?
Cd1 O5 2.225(4) 3_656 ?
Cd1 N3 2.288(4) . ?
Cd1 N1 2.338(4) . ?
Cd1 O1 2.358(3) . ?
Cd1 O2 2.436(3) . ?
Cd1 C2 2.677(5) . ?
O1 C2 1.227(5) . ?
O2 C2 1.226(5) . ?
O3 C5 1.374(7) . ?
O3 C1 1.398(7) . ?
O4 C6 1.274(8) . ?
O5 C6 1.222(8) . ?
O7 C16 1.264(6) . ?
O8 C22 1.243(6) . ?
N1 C15 1.303(6) . ?
N1 C11 1.315(6) . ?
N2 C16 1.313(6) . ?
N3 C17 1.339(6) . ?
N3 C21 1.362(5) . ?
N4 C22 1.346(6) . ?
C1 C3 1.286(7) . ?
C1 C2 1.438(7) . ?
C3 C4 1.383(8) . ?
C4 C5 1.347(8) . ?
C6 C7 1.442(10) . ?
O6 C10 1.421(8) . ?
O6 C7 1.483(8) . ?
C7 C8 1.353(9) . ?
C8 C9 1.542(9) . ?
C9 C10 1.376(9) . ?
C11 C12 1.367(7) . ?
C12 C13 1.368(7) . ?
C13 C14 1.351(7) . ?
C13 C16 1.498(7) . ?
C14 C15 1.413(7) . ?
C17 C18 1.391(6) . ?
C18 C19 1.400(6) . ?
C19 C20 1.357(6) . ?
C19 C22 1.477(7) . ?
C20 C21 1.403(6) . ?
